data_7000650
loop_
_publ_author_name
'Ochiai, Mitsuyoshi'
'Hashimoto, Hisako'
'Tobita, Hiromi'

_publ_section_title
;
 Reactions of a hydrido(hydrosilylene)ruthenium complex with carbonyl
 compounds
;
_journal_issue 10
_journal_name_full 'Dalton Transactions'
_journal_page_first 1812
_journal_page_last 1814
_journal_paper_doi 10.1039/b819229b
_journal_year 2009
_chemical_formula_moiety 'C28 H50 O2 Ru Si4 '
_chemical_formula_sum 'C28 H50 O2 Ru Si4'
_chemical_formula_weight 632.11
_chemical_name_systematic
;
?
;
_space_group_IT_number 14
_symmetry_cell_setting monoclinic
_symmetry_space_group_name_Hall '-P 2yab'
_symmetry_space_group_name_H-M 'P 1 21/a 1'
_atom_sites_solution_hydrogens geom
_atom_sites_solution_primary direct
_atom_sites_solution_secondary difmap
_audit_creation_method SHELXL-97
_cell_angle_alpha 90.00
_cell_angle_beta 94.4454(12)
_cell_angle_gamma 90.00
_cell_formula_units_Z 4
_cell_length_a 13.4490(3)
_cell_length_b 16.9198(4)
_cell_length_c 14.3837(3)
_cell_measurement_reflns_used 22893
_cell_measurement_temperature 150(2)
_cell_measurement_theta_max 27.5
_cell_measurement_theta_min 1.9
_cell_volume 3263.23(13)
_computing_cell_refinement PROCESS-AUTO
_computing_data_collection PROCESS-AUTO
_computing_data_reduction 'teXsan Ver. 1.11'
_computing_molecular_graphics ORTEP
_computing_structure_refinement 'SHELXL-97 (Sheldrick, 1997)'
_computing_structure_solution 'SHELXS-97 (Sheldrick, 1990)'
_diffrn_ambient_temperature 150(2)
_diffrn_detector_area_resol_mean 10.00
_diffrn_measured_fraction_theta_full 0.989
_diffrn_measured_fraction_theta_max 0.989
_diffrn_measurement_device_type 'Rigaku RAXIS-RAPID Imaging Plate'
_diffrn_measurement_method \w
_diffrn_radiation_monochromator graphite
_diffrn_radiation_source 'fine-focus sealed tube'
_diffrn_radiation_type MoK\a
_diffrn_radiation_wavelength 0.71069
_diffrn_reflns_av_R_equivalents 0.0409
_diffrn_reflns_av_sigmaI/netI 0.0238
_diffrn_reflns_limit_h_max 17
_diffrn_reflns_limit_h_min -17
_diffrn_reflns_limit_k_max 21
_diffrn_reflns_limit_k_min -21
_diffrn_reflns_limit_l_max 18
_diffrn_reflns_limit_l_min -18
_diffrn_reflns_number 30229
_diffrn_reflns_theta_full 27.48
_diffrn_reflns_theta_max 27.48
_diffrn_reflns_theta_min 1.42
_exptl_absorpt_coefficient_mu 0.649
_exptl_absorpt_correction_T_max 0.8865
_exptl_absorpt_correction_T_min 0.7998
_exptl_absorpt_correction_type integration
_exptl_absorpt_process_details 'NUMABS (Higashi, 1999)'
_exptl_crystal_colour yellow
_exptl_crystal_density_diffrn 1.287
_exptl_crystal_density_method 'not measured'
_exptl_crystal_description block
_exptl_crystal_F_000 1336
_exptl_crystal_size_max 0.36
_exptl_crystal_size_mid 0.29
_exptl_crystal_size_min 0.19
_refine_diff_density_max 0.520
_refine_diff_density_min -0.988
_refine_diff_density_rms 0.184
_refine_ls_extinction_method none
_refine_ls_goodness_of_fit_ref 1.291
_refine_ls_hydrogen_treatment mixed
_refine_ls_matrix_type full
_refine_ls_number_parameters 342
_refine_ls_number_reflns 7400
_refine_ls_number_restraints 0
_refine_ls_restrained_S_all 1.291
_refine_ls_R_factor_all 0.0346
_refine_ls_R_factor_gt 0.0291
_refine_ls_shift/su_max 0.002
_refine_ls_shift/su_mean 0.000
_refine_ls_structure_factor_coef Fsqd
_refine_ls_weighting_details 'calc w=1/[\s^2^(Fo^2^)+(0.0517P)^2^+0.9882P] where P=(Fo^2^+2Fc^2^)/3'
_refine_ls_weighting_scheme calc
_refine_ls_wR_factor_gt 0.0861
_refine_ls_wR_factor_ref 0.0957
_reflns_number_gt 6762
_reflns_number_total 7400
_reflns_threshold_expression >2sigma(I)
_cod_data_source_file b819229b.txt
_cod_data_source_block 5a
_cod_database_code 7000650

loop_
_symmetry_equiv_pos_as_xyz
'x, y, z'
'-x+1/2, y+1/2, -z'
'-x, -y, -z'
'x-1/2, -y-1/2, z'

loop_
_atom_site_label
_atom_site_type_symbol
_atom_site_fract_x
_atom_site_fract_y
_atom_site_fract_z
_atom_site_U_iso_or_equiv
_atom_site_adp_type
_atom_site_occupancy
_atom_site_symmetry_multiplicity
_atom_site_calc_flag
_atom_site_refinement_flags
_atom_site_disorder_assembly
_atom_site_disorder_group
Ru1 Ru 0.875554(11) 0.136769(9) 0.815408(11) 0.01393(7) Uani 1 1 d . . .
Si1 Si 0.84621(4) -0.00190(3) 0.76252(4) 0.01524(12) Uani 1 1 d . . .
H1 H 0.940(2) -0.0233(16) 0.7314(19) 0.025(7) Uiso 1 1 d . . .
H2 H 0.814(2) 0.0892(18) 0.726(2) 0.033(8) Uiso 1 1 d . . .
Si2 Si 0.74028(5) -0.00439(4) 0.56442(4) 0.02117(13) Uani 1 1 d . . .
Si3 Si 0.62917(4) -0.06878(4) 0.73259(4) 0.02287(14) Uani 1 1 d . . .
Si4 Si 0.81535(5) -0.15954(4) 0.66915(4) 0.02350(14) Uani 1 1 d . . .
O1 O 0.83127(11) -0.02769(9) 0.87117(10) 0.0195(3) Uani 1 1 d . . .
O2 O 0.68072(13) 0.19312(11) 0.87851(17) 0.0437(5) Uani 1 1 d . . .
C1 C 0.87622(15) 0.04203(12) 0.91803(14) 0.0166(4) Uani 1 1 d . . .
H3 H 0.9473(18) 0.0307(14) 0.9334(17) 0.013(5) Uiso 1 1 d . . .
C2 C 0.82652(17) 0.05849(12) 1.00541(14) 0.0203(4) Uani 1 1 d . . .
C3 C 0.72912(19) 0.03483(16) 1.01668(18) 0.0320(5) Uani 1 1 d . . .
H4 H 0.6917 0.0082 0.9675 0.038 Uiso 1 1 calc R . .
C4 C 0.6861(2) 0.0503(2) 1.1006(2) 0.0460(7) Uani 1 1 d . . .
H5 H 0.6192 0.0347 1.1073 0.055 Uiso 1 1 calc R . .
C5 C 0.7393(3) 0.08744(19) 1.1729(2) 0.0464(8) Uani 1 1 d . . .
H6 H 0.7093 0.0978 1.2293 0.056 Uiso 1 1 calc R . .
C6 C 0.8362(3) 0.10960(17) 1.16351(19) 0.0403(6) Uani 1 1 d . . .
H7 H 0.8736 0.1348 1.2139 0.048 Uiso 1 1 calc R . .
C7 C 0.8799(2) 0.09528(15) 1.08027(17) 0.0300(5) Uani 1 1 d . . .
H8 H 0.9470 0.1108 1.0745 0.036 Uiso 1 1 calc R . .
C8 C 0.75486(15) -0.05799(12) 0.68084(14) 0.0174(4) Uani 1 1 d . . .
C9 C 0.65847(19) 0.08484(15) 0.56735(17) 0.0301(5) Uani 1 1 d . . .
H9 H 0.6824 0.1189 0.6195 0.045 Uiso 1 1 calc R . .
H10 H 0.5898 0.0683 0.5754 0.045 Uiso 1 1 calc R . .
H11 H 0.6603 0.1141 0.5087 0.045 Uiso 1 1 calc R . .
C10 C 0.6871(2) -0.06769(16) 0.46576(17) 0.0338(6) Uani 1 1 d . . .
H12 H 0.6861 -0.0378 0.4073 0.051 Uiso 1 1 calc R . .
H13 H 0.6189 -0.0833 0.4772 0.051 Uiso 1 1 calc R . .
H14 H 0.7283 -0.1151 0.4612 0.051 Uiso 1 1 calc R . .
C11 C 0.86228(19) 0.03292(16) 0.52818(17) 0.0300(5) Uani 1 1 d . . .
H15 H 0.9033 -0.0118 0.5110 0.045 Uiso 1 1 calc R . .
H16 H 0.8970 0.0619 0.5800 0.045 Uiso 1 1 calc R . .
H17 H 0.8504 0.0683 0.4745 0.045 Uiso 1 1 calc R . .
C12 C 0.5273(2) -0.10211(19) 0.6441(2) 0.0396(6) Uani 1 1 d . . .
H18 H 0.4672 -0.1146 0.6757 0.059 Uiso 1 1 calc R . .
H19 H 0.5493 -0.1493 0.6119 0.059 Uiso 1 1 calc R . .
H20 H 0.5124 -0.0598 0.5986 0.059 Uiso 1 1 calc R . .
C13 C 0.58268(18) 0.02559(16) 0.77938(19) 0.0325(5) Uani 1 1 d . . .
H21 H 0.5168 0.0170 0.8024 0.049 Uiso 1 1 calc R . .
H22 H 0.5775 0.0654 0.7297 0.049 Uiso 1 1 calc R . .
H23 H 0.6292 0.0441 0.8306 0.049 Uiso 1 1 calc R . .
C14 C 0.6321(2) -0.14087(16) 0.83125(19) 0.0330(6) Uani 1 1 d . . .
H24 H 0.6852 -0.1262 0.8786 0.050 Uiso 1 1 calc R . .
H25 H 0.6448 -0.1941 0.8079 0.050 Uiso 1 1 calc R . .
H26 H 0.5677 -0.1402 0.8589 0.050 Uiso 1 1 calc R . .
C15 C 0.9177(2) -0.15948(17) 0.5880(2) 0.0376(6) Uani 1 1 d . . .
H27 H 0.9673 -0.1193 0.6081 0.056 Uiso 1 1 calc R . .
H28 H 0.8898 -0.1475 0.5246 0.056 Uiso 1 1 calc R . .
H29 H 0.9496 -0.2116 0.5888 0.056 Uiso 1 1 calc R . .
C16 C 0.7251(2) -0.23768(16) 0.6232(2) 0.0382(6) Uani 1 1 d . . .
H30 H 0.7607 -0.2876 0.6166 0.057 Uiso 1 1 calc R . .
H31 H 0.6942 -0.2213 0.5623 0.057 Uiso 1 1 calc R . .
H32 H 0.6732 -0.2448 0.6668 0.057 Uiso 1 1 calc R . .
C17 C 0.8746(2) -0.19710(14) 0.78275(18) 0.0308(5) Uani 1 1 d . . .
H33 H 0.9033 -0.2495 0.7735 0.046 Uiso 1 1 calc R . .
H34 H 0.8240 -0.2009 0.8281 0.046 Uiso 1 1 calc R . .
H35 H 0.9273 -0.1606 0.8061 0.046 Uiso 1 1 calc R . .
C18 C 0.75320(17) 0.16782(13) 0.85366(17) 0.0248(5) Uani 1 1 d . . .
C19 C 1.03682(15) 0.16985(12) 0.85841(15) 0.0181(4) Uani 1 1 d . . .
C20 C 0.97121(15) 0.23244(12) 0.88016(15) 0.0192(4) Uani 1 1 d . . .
C21 C 0.92484(16) 0.26195(12) 0.79337(16) 0.0198(4) Uani 1 1 d . . .
C22 C 0.95880(15) 0.21650(12) 0.71999(15) 0.0193(4) Uani 1 1 d . . .
C23 C 1.02793(15) 0.15813(13) 0.76031(15) 0.0188(4) Uani 1 1 d . . .
C24 C 1.10882(17) 0.12877(14) 0.92575(18) 0.0267(5) Uani 1 1 d . . .
H36 H 1.1263 0.0774 0.9002 0.040 Uiso 1 1 calc R . .
H37 H 1.0784 0.1209 0.9848 0.040 Uiso 1 1 calc R . .
H38 H 1.1692 0.1610 0.9366 0.040 Uiso 1 1 calc R . .
C25 C 0.9664(2) 0.27196(15) 0.97269(17) 0.0296(5) Uani 1 1 d . . .
H39 H 0.9907 0.2356 1.0224 0.044 Uiso 1 1 calc R . .
H40 H 0.8972 0.2867 0.9813 0.044 Uiso 1 1 calc R . .
H41 H 1.0081 0.3195 0.9750 0.044 Uiso 1 1 calc R . .
C26 C 0.85817(19) 0.33288(14) 0.7826(2) 0.0313(5) Uani 1 1 d . . .
H42 H 0.8985 0.3801 0.7738 0.047 Uiso 1 1 calc R . .
H43 H 0.8219 0.3392 0.8387 0.047 Uiso 1 1 calc R . .
H44 H 0.8104 0.3257 0.7283 0.047 Uiso 1 1 calc R . .
C27 C 0.9379(2) 0.23360(15) 0.61834(17) 0.0305(5) Uani 1 1 d . . .
H45 H 0.8671 0.2461 0.6054 0.046 Uiso 1 1 calc R . .
H46 H 0.9547 0.1872 0.5820 0.046 Uiso 1 1 calc R . .
H47 H 0.9783 0.2787 0.6010 0.046 Uiso 1 1 calc R . .
C28 C 1.08983(17) 0.10324(15) 0.70675(18) 0.0278(5) Uani 1 1 d . . .
H48 H 1.1464 0.1323 0.6844 0.042 Uiso 1 1 calc R . .
H49 H 1.0489 0.0816 0.6534 0.042 Uiso 1 1 calc R . .
H50 H 1.1147 0.0599 0.7474 0.042 Uiso 1 1 calc R . .

loop_
_atom_site_aniso_label
_atom_site_aniso_U_11
_atom_site_aniso_U_22
_atom_site_aniso_U_33
_atom_site_aniso_U_23
_atom_site_aniso_U_13
_atom_site_aniso_U_12
Ru1 0.01297(10) 0.01412(10) 0.01454(10) 0.00125(5) -0.00001(6) 0.00033(5)
Si1 0.0148(2) 0.0162(3) 0.0143(3) 0.00009(19) -0.0009(2) -0.00075(19)
Si2 0.0237(3) 0.0244(3) 0.0146(3) 0.0013(2) -0.0032(2) -0.0055(2)
Si3 0.0181(3) 0.0279(3) 0.0224(3) 0.0039(2) -0.0006(2) -0.0066(2)
Si4 0.0308(3) 0.0191(3) 0.0200(3) -0.0034(2) -0.0016(2) -0.0002(2)
O1 0.0262(7) 0.0173(7) 0.0143(7) -0.0004(6) -0.0016(6) -0.0043(6)
O2 0.0268(9) 0.0306(10) 0.0762(15) 0.0022(10) 0.0215(10) 0.0100(8)
C1 0.0186(9) 0.0162(9) 0.0146(9) 0.0010(7) -0.0012(7) -0.0013(7)
C2 0.0283(10) 0.0170(10) 0.0159(9) 0.0037(8) 0.0043(8) 0.0035(8)
C3 0.0302(12) 0.0409(14) 0.0256(12) 0.0041(10) 0.0074(10) 0.0012(10)
C4 0.0387(15) 0.0567(19) 0.0457(17) 0.0116(14) 0.0221(13) 0.0055(14)
C5 0.068(2) 0.0439(16) 0.0311(14) -0.0013(12) 0.0247(14) 0.0091(15)
C6 0.0640(19) 0.0363(14) 0.0218(12) -0.0079(11) 0.0106(12) -0.0012(13)
C7 0.0435(14) 0.0254(11) 0.0218(11) -0.0031(9) 0.0066(10) -0.0065(10)
C8 0.0191(9) 0.0193(10) 0.0133(9) -0.0001(7) -0.0019(7) -0.0035(7)
C9 0.0324(12) 0.0310(12) 0.0253(12) 0.0075(10) -0.0070(10) -0.0006(10)
C10 0.0439(14) 0.0370(14) 0.0189(11) -0.0011(10) -0.0078(10) -0.0110(11)
C11 0.0317(12) 0.0357(13) 0.0228(11) 0.0018(10) 0.0036(9) -0.0083(10)
C12 0.0277(12) 0.0518(17) 0.0378(15) 0.0056(13) -0.0077(11) -0.0173(12)
C13 0.0224(11) 0.0378(14) 0.0383(14) 0.0045(11) 0.0083(10) 0.0037(10)
C14 0.0354(14) 0.0349(14) 0.0289(13) 0.0074(10) 0.0034(11) -0.0107(10)
C15 0.0432(15) 0.0362(14) 0.0346(14) -0.0058(11) 0.0107(12) 0.0103(12)
C16 0.0553(17) 0.0260(13) 0.0316(13) -0.0054(10) -0.0072(12) -0.0092(11)
C17 0.0406(13) 0.0208(11) 0.0295(12) -0.0006(10) -0.0063(10) 0.0047(10)
C18 0.0224(11) 0.0188(10) 0.0334(12) 0.0033(9) 0.0032(9) 0.0004(8)
C19 0.0155(9) 0.0181(9) 0.0202(10) 0.0014(8) -0.0012(8) -0.0044(7)
C20 0.0199(9) 0.0173(10) 0.0203(10) -0.0016(8) 0.0004(8) -0.0055(8)
C21 0.0193(9) 0.0143(9) 0.0259(11) 0.0038(8) 0.0021(8) -0.0018(7)
C22 0.0189(9) 0.0203(10) 0.0186(10) 0.0033(8) -0.0001(8) -0.0040(8)
C23 0.0164(9) 0.0194(10) 0.0206(10) -0.0003(8) 0.0024(8) -0.0025(8)
C24 0.0211(11) 0.0257(11) 0.0319(13) 0.0076(9) -0.0067(9) -0.0027(8)
C25 0.0360(12) 0.0280(12) 0.0252(12) -0.0081(10) 0.0046(10) -0.0074(10)
C26 0.0281(12) 0.0200(11) 0.0461(15) 0.0074(10) 0.0053(11) 0.0045(9)
C27 0.0364(13) 0.0334(13) 0.0215(11) 0.0081(10) 0.0001(10) -0.0047(10)
C28 0.0206(10) 0.0300(12) 0.0337(13) -0.0057(10) 0.0079(9) -0.0012(9)

loop_
_atom_type_symbol
_atom_type_description
_atom_type_scat_dispersion_real
_atom_type_scat_dispersion_imag
_atom_type_scat_source
C C 0.0033 0.0016 'International Tables Vol C Tables 4.2.6.8 and 6.1.1.4'
H H 0.0000 0.0000 'International Tables Vol C Tables 4.2.6.8 and 6.1.1.4'
O O 0.0106 0.0060 'International Tables Vol C Tables 4.2.6.8 and 6.1.1.4'
Si Si 0.0817 0.0704 'International Tables Vol C Tables 4.2.6.8 and 6.1.1.4'
Ru Ru -1.2594 0.8363 'International Tables Vol C Tables 4.2.6.8 and 6.1.1.4'

loop_
_geom_angle_atom_site_label_1
_geom_angle_atom_site_label_2
_geom_angle_atom_site_label_3
_geom_angle
_geom_angle_site_symmetry_1
_geom_angle_site_symmetry_3
_geom_angle_publ_flag
C18 Ru1 C1 87.97(9) . . ?
C18 Ru1 C20 99.64(9) . . ?
C1 Ru1 C20 106.24(8) . . ?
C18 Ru1 C21 93.04(9) . . ?
C1 Ru1 C21 143.38(8) . . ?
C20 Ru1 C21 37.55(8) . . ?
C18 Ru1 C19 134.34(9) . . ?
C1 Ru1 C19 92.46(7) . . ?
C20 Ru1 C19 36.95(8) . . ?
C21 Ru1 C19 61.46(8) . . ?
C18 Ru1 C22 120.02(9) . . ?
C1 Ru1 C22 150.12(7) . . ?
C20 Ru1 C22 61.75(8) . . ?
C21 Ru1 C22 36.28(8) . . ?
C19 Ru1 C22 61.08(7) . . ?
C18 Ru1 C23 154.28(9) . . ?
C1 Ru1 C23 113.27(8) . . ?
C20 Ru1 C23 61.64(8) . . ?
C21 Ru1 C23 61.29(8) . . ?
C19 Ru1 C23 36.30(7) . . ?
C22 Ru1 C23 36.98(7) . . ?
C18 Ru1 Si1 103.59(7) . . ?
C1 Ru1 Si1 60.37(5) . . ?
C20 Ru1 Si1 152.40(6) . . ?
C21 Ru1 Si1 152.41(6) . . ?
C19 Ru1 Si1 116.08(6) . . ?
C22 Ru1 Si1 116.59(6) . . ?
C23 Ru1 Si1 99.70(6) . . ?
C18 Ru1 H2 88.1(10) . . ?
C1 Ru1 H2 98.2(10) . . ?
C20 Ru1 H2 154.5(10) . . ?
C21 Ru1 H2 118.4(10) . . ?
C19 Ru1 H2 136.7(10) . . ?
C22 Ru1 H2 93.3(10) . . ?
C23 Ru1 H2 102.3(10) . . ?
Si1 Ru1 H2 42.1(10) . . ?
O1 Si1 C8 109.58(8) . . ?
O1 Si1 C1 37.87(7) . . ?
C8 Si1 C1 143.36(8) . . ?
O1 Si1 Ru1 89.30(6) . . ?
C8 Si1 Ru1 138.08(7) . . ?
C1 Si1 Ru1 53.30(5) . . ?
O1 Si1 H1 114.1(11) . . ?
C8 Si1 H1 103.1(11) . . ?
C1 Si1 H1 106.8(11) . . ?
Ru1 Si1 H1 102.4(11) . . ?
O1 Si1 H2 119.6(10) . . ?
C8 Si1 H2 97.2(10) . . ?
C1 Si1 H2 91.7(10) . . ?
Ru1 Si1 H2 42.3(10) . . ?
H1 Si1 H2 110.6(15) . . ?
C11 Si2 C9 105.32(12) . . ?
C11 Si2 C10 105.88(12) . . ?
C9 Si2 C10 106.70(12) . . ?
C11 Si2 C8 111.96(10) . . ?
C9 Si2 C8 112.70(10) . . ?
C10 Si2 C8 113.67(10) . . ?
C13 Si3 C14 105.86(13) . . ?
C13 Si3 C12 104.74(14) . . ?
C14 Si3 C12 106.80(13) . . ?
C13 Si3 C8 113.08(10) . . ?
C14 Si3 C8 113.06(11) . . ?
C12 Si3 C8 112.65(11) . . ?
C17 Si4 C15 105.11(13) . . ?
C17 Si4 C16 106.71(12) . . ?
C15 Si4 C16 105.49(14) . . ?
C17 Si4 C8 112.51(10) . . ?
C15 Si4 C8 113.09(11) . . ?
C16 Si4 C8 113.25(12) . . ?
C1 O1 Si1 98.43(11) . . ?
O1 C1 C2 109.95(16) . . ?
O1 C1 Ru1 107.50(12) . . ?
C2 C1 Ru1 116.99(14) . . ?
O1 C1 Si1 43.71(8) . . ?
C2 C1 Si1 143.15(15) . . ?
Ru1 C1 Si1 66.33(6) . . ?
O1 C1 H3 107.8(14) . . ?
C2 C1 H3 109.7(14) . . ?
Ru1 C1 H3 104.4(14) . . ?
Si1 C1 H3 104.1(14) . . ?
C3 C2 C7 118.1(2) . . ?
C3 C2 C1 122.1(2) . . ?
C7 C2 C1 119.7(2) . . ?
C2 C3 C4 120.1(3) . . ?
C2 C3 H4 119.9 . . ?
C4 C3 H4 119.9 . . ?
C5 C4 C3 120.9(3) . . ?
C5 C4 H5 119.5 . . ?
C3 C4 H5 119.5 . . ?
C4 C5 C6 119.6(2) . . ?
C4 C5 H6 120.2 . . ?
C6 C5 H6 120.2 . . ?
C5 C6 C7 120.2(3) . . ?
C5 C6 H7 119.9 . . ?
C7 C6 H7 119.9 . . ?
C2 C7 C6 121.0(3) . . ?
C2 C7 H8 119.5 . . ?
C6 C7 H8 119.5 . . ?
Si1 C8 Si2 109.01(10) . . ?
Si1 C8 Si3 111.02(10) . . ?
Si2 C8 Si3 110.81(10) . . ?
Si1 C8 Si4 104.20(10) . . ?
Si2 C8 Si4 111.49(10) . . ?
Si3 C8 Si4 110.12(10) . . ?
Si2 C9 H9 109.5 . . ?
Si2 C9 H10 109.5 . . ?
H9 C9 H10 109.5 . . ?
Si2 C9 H11 109.5 . . ?
H9 C9 H11 109.5 . . ?
H10 C9 H11 109.5 . . ?
Si2 C10 H12 109.5 . . ?
Si2 C10 H13 109.5 . . ?
H12 C10 H13 109.5 . . ?
Si2 C10 H14 109.5 . . ?
H12 C10 H14 109.5 . . ?
H13 C10 H14 109.5 . . ?
Si2 C11 H15 109.5 . . ?
Si2 C11 H16 109.5 . . ?
H15 C11 H16 109.5 . . ?
Si2 C11 H17 109.5 . . ?
H15 C11 H17 109.5 . . ?
H16 C11 H17 109.5 . . ?
Si3 C12 H18 109.5 . . ?
Si3 C12 H19 109.5 . . ?
H18 C12 H19 109.5 . . ?
Si3 C12 H20 109.5 . . ?
H18 C12 H20 109.5 . . ?
H19 C12 H20 109.5 . . ?
Si3 C13 H21 109.5 . . ?
Si3 C13 H22 109.5 . . ?
H21 C13 H22 109.5 . . ?
Si3 C13 H23 109.5 . . ?
H21 C13 H23 109.5 . . ?
H22 C13 H23 109.5 . . ?
Si3 C14 H24 109.5 . . ?
Si3 C14 H25 109.5 . . ?
H24 C14 H25 109.5 . . ?
Si3 C14 H26 109.5 . . ?
H24 C14 H26 109.5 . . ?
H25 C14 H26 109.5 . . ?
Si4 C15 H27 109.5 . . ?
Si4 C15 H28 109.5 . . ?
H27 C15 H28 109.5 . . ?
Si4 C15 H29 109.5 . . ?
H27 C15 H29 109.5 . . ?
H28 C15 H29 109.5 . . ?
Si4 C16 H30 109.5 . . ?
Si4 C16 H31 109.5 . . ?
H30 C16 H31 109.5 . . ?
Si4 C16 H32 109.5 . . ?
H30 C16 H32 109.5 . . ?
H31 C16 H32 109.5 . . ?
Si4 C17 H33 109.5 . . ?
Si4 C17 H34 109.5 . . ?
H33 C17 H34 109.5 . . ?
Si4 C17 H35 109.5 . . ?
H33 C17 H35 109.5 . . ?
H34 C17 H35 109.5 . . ?
O2 C18 Ru1 174.4(2) . . ?
C23 C19 C20 108.37(18) . . ?
C23 C19 C24 125.6(2) . . ?
C20 C19 C24 125.9(2) . . ?
C23 C19 Ru1 72.00(12) . . ?
C20 C19 Ru1 69.54(11) . . ?
C24 C19 Ru1 128.30(15) . . ?
C19 C20 C21 107.48(18) . . ?
C19 C20 C25 126.6(2) . . ?
C21 C20 C25 124.8(2) . . ?
C19 C20 Ru1 73.51(11) . . ?
C21 C20 Ru1 72.08(12) . . ?
C25 C20 Ru1 129.35(15) . . ?
C22 C21 C20 108.42(18) . . ?
C22 C21 C26 125.8(2) . . ?
C20 C21 C26 125.6(2) . . ?
C22 C21 Ru1 73.03(12) . . ?
C20 C21 Ru1 70.37(11) . . ?
C26 C21 Ru1 126.02(15) . . ?
C21 C22 C23 107.91(19) . . ?
C21 C22 C27 125.4(2) . . ?
C23 C22 C27 126.2(2) . . ?
C21 C22 Ru1 70.69(12) . . ?
C23 C22 Ru1 71.63(11) . . ?
C27 C22 Ru1 129.75(15) . . ?
C19 C23 C22 107.75(18) . . ?
C19 C23 C28 126.1(2) . . ?
C22 C23 C28 125.6(2) . . ?
C19 C23 Ru1 71.70(12) . . ?
C22 C23 Ru1 71.39(11) . . ?
C28 C23 Ru1 129.01(15) . . ?
C19 C24 H36 109.5 . . ?
C19 C24 H37 109.5 . . ?
H36 C24 H37 109.5 . . ?
C19 C24 H38 109.5 . . ?
H36 C24 H38 109.5 . . ?
H37 C24 H38 109.5 . . ?
C20 C25 H39 109.5 . . ?
C20 C25 H40 109.5 . . ?
H39 C25 H40 109.5 . . ?
C20 C25 H41 109.5 . . ?
H39 C25 H41 109.5 . . ?
H40 C25 H41 109.5 . . ?
C21 C26 H42 109.5 . . ?
C21 C26 H43 109.5 . . ?
H42 C26 H43 109.5 . . ?
C21 C26 H44 109.5 . . ?
H42 C26 H44 109.5 . . ?
H43 C26 H44 109.5 . . ?
C22 C27 H45 109.5 . . ?
C22 C27 H46 109.5 . . ?
H45 C27 H46 109.5 . . ?
C22 C27 H47 109.5 . . ?
H45 C27 H47 109.5 . . ?
H46 C27 H47 109.5 . . ?
C23 C28 H48 109.5 . . ?
C23 C28 H49 109.5 . . ?
H48 C28 H49 109.5 . . ?
C23 C28 H50 109.5 . . ?
H48 C28 H50 109.5 . . ?
H49 C28 H50 109.5 . . ?

loop_
_geom_bond_atom_site_label_1
_geom_bond_atom_site_label_2
_geom_bond_distance
_geom_bond_site_symmetry_2
_geom_bond_publ_flag
Ru1 C18 1.851(2) . ?
Ru1 C1 2.179(2) . ?
Ru1 C20 2.226(2) . ?
Ru1 C21 2.249(2) . ?
Ru1 C19 2.279(2) . ?
Ru1 C22 2.279(2) . ?
Ru1 C23 2.283(2) . ?
Ru1 Si1 2.4885(6) . ?
Ru1 H2 1.68(3) . ?
Si1 O1 1.6498(15) . ?
Si1 C8 1.889(2) . ?
Si1 C1 2.362(2) . ?
Si1 H1 1.42(3) . ?
Si1 H2 1.68(3) . ?
Si2 C11 1.869(2) . ?
Si2 C9 1.871(3) . ?
Si2 C10 1.875(2) . ?
Si2 C8 1.901(2) . ?
Si3 C13 1.860(3) . ?
Si3 C14 1.869(3) . ?
Si3 C12 1.883(3) . ?
Si3 C8 1.908(2) . ?
Si4 C17 1.872(3) . ?
Si4 C15 1.873(3) . ?
Si4 C16 1.880(3) . ?
Si4 C8 1.914(2) . ?
O1 C1 1.466(2) . ?
O2 C18 1.147(3) . ?
C1 C2 1.495(3) . ?
C1 H3 0.98(2) . ?
C2 C3 1.391(3) . ?
C2 C7 1.394(3) . ?
C3 C4 1.402(4) . ?
C3 H4 0.9500 . ?
C4 C5 1.369(5) . ?
C4 H5 0.9500 . ?
C5 C6 1.373(5) . ?
C5 H6 0.9500 . ?
C6 C7 1.395(3) . ?
C6 H7 0.9500 . ?
C7 H8 0.9500 . ?
C9 H9 0.9800 . ?
C9 H10 0.9800 . ?
C9 H11 0.9800 . ?
C10 H12 0.9800 . ?
C10 H13 0.9800 . ?
C10 H14 0.9800 . ?
C11 H15 0.9800 . ?
C11 H16 0.9800 . ?
C11 H17 0.9800 . ?
C12 H18 0.9800 . ?
C12 H19 0.9800 . ?
C12 H20 0.9800 . ?
C13 H21 0.9800 . ?
C13 H22 0.9800 . ?
C13 H23 0.9800 . ?
C14 H24 0.9800 . ?
C14 H25 0.9800 . ?
C14 H26 0.9800 . ?
C15 H27 0.9800 . ?
C15 H28 0.9800 . ?
C15 H29 0.9800 . ?
C16 H30 0.9800 . ?
C16 H31 0.9800 . ?
C16 H32 0.9800 . ?
C17 H33 0.9800 . ?
C17 H34 0.9800 . ?
C17 H35 0.9800 . ?
C19 C23 1.421(3) . ?
C19 C20 1.429(3) . ?
C19 C24 1.488(3) . ?
C20 C21 1.441(3) . ?
C20 C25 1.495(3) . ?
C21 C22 1.410(3) . ?
C21 C26 1.499(3) . ?
C22 C23 1.447(3) . ?
C22 C27 1.495(3) . ?
C23 C28 1.500(3) . ?
C24 H36 0.9800 . ?
C24 H37 0.9800 . ?
C24 H38 0.9800 . ?
C25 H39 0.9800 . ?
C25 H40 0.9800 . ?
C25 H41 0.9800 . ?
C26 H42 0.9800 . ?
C26 H43 0.9800 . ?
C26 H44 0.9800 . ?
C27 H45 0.9800 . ?
C27 H46 0.9800 . ?
C27 H47 0.9800 . ?
C28 H48 0.9800 . ?
C28 H49 0.9800 . ?
C28 H50 0.9800 . ?

loop_
_geom_torsion_atom_site_label_1
_geom_torsion_atom_site_label_2
_geom_torsion_atom_site_label_3
_geom_torsion_atom_site_label_4
_geom_torsion
_geom_torsion_site_symmetry_1
_geom_torsion_site_symmetry_2
_geom_torsion_site_symmetry_3
_geom_torsion_site_symmetry_4
_geom_torsion_publ_flag
C18 Ru1 Si1 O1 -66.99(10) . . . . ?
C1 Ru1 Si1 O1 12.68(8) . . . . ?
C20 Ru1 Si1 O1 79.51(13) . . . . ?
C21 Ru1 Si1 O1 167.54(13) . . . . ?
C19 Ru1 Si1 O1 89.77(8) . . . . ?
C22 Ru1 Si1 O1 158.86(8) . . . . ?
C23 Ru1 Si1 O1 124.02(8) . . . . ?
C18 Ru1 Si1 C8 52.23(13) . . . . ?
C1 Ru1 Si1 C8 131.90(12) . . . . ?
C20 Ru1 Si1 C8 -161.27(15) . . . . ?
C21 Ru1 Si1 C8 -73.24(16) . . . . ?
C19 Ru1 Si1 C8 -151.01(11) . . . . ?
C22 Ru1 Si1 C8 -81.92(12) . . . . ?
C23 Ru1 Si1 C8 -116.76(11) . . . . ?
C18 Ru1 Si1 C1 -79.67(10) . . . . ?
C20 Ru1 Si1 C1 66.83(14) . . . . ?
C21 Ru1 Si1 C1 154.86(13) . . . . ?
C19 Ru1 Si1 C1 77.09(9) . . . . ?
C22 Ru1 Si1 C1 146.18(8) . . . . ?
C23 Ru1 Si1 C1 111.34(8) . . . . ?
C8 Si1 O1 C1 -158.43(12) . . . . ?
Ru1 Si1 O1 C1 -16.66(11) . . . . ?
Si1 O1 C1 C2 148.46(14) . . . . ?
Si1 O1 C1 Ru1 20.08(12) . . . . ?
C18 Ru1 C1 O1 91.88(14) . . . . ?
C20 Ru1 C1 O1 -168.67(12) . . . . ?
C21 Ru1 C1 O1 -175.75(11) . . . . ?
C19 Ru1 C1 O1 -133.82(13) . . . . ?
C22 Ru1 C1 O1 -107.52(17) . . . . ?
C23 Ru1 C1 O1 -103.09(13) . . . . ?
Si1 Ru1 C1 O1 -15.01(9) . . . . ?
C18 Ru1 C1 C2 -32.33(17) . . . . ?
C20 Ru1 C1 C2 67.12(17) . . . . ?
C21 Ru1 C1 C2 60.0(2) . . . . ?
C19 Ru1 C1 C2 101.98(16) . . . . ?
C22 Ru1 C1 C2 128.27(18) . . . . ?
C23 Ru1 C1 C2 132.70(15) . . . . ?
Si1 Ru1 C1 C2 -139.22(17) . . . . ?
C18 Ru1 C1 Si1 106.89(8) . . . . ?
C20 Ru1 C1 Si1 -153.66(6) . . . . ?
C21 Ru1 C1 Si1 -160.74(10) . . . . ?
C19 Ru1 C1 Si1 -118.80(6) . . . . ?
C22 Ru1 C1 Si1 -92.51(15) . . . . ?
C23 Ru1 C1 Si1 -88.08(7) . . . . ?
C8 Si1 C1 O1 35.48(19) . . . . ?
Ru1 Si1 C1 O1 159.05(13) . . . . ?
O1 Si1 C1 C2 -55.1(2) . . . . ?
C8 Si1 C1 C2 -19.6(3) . . . . ?
Ru1 Si1 C1 C2 104.0(2) . . . . ?
O1 Si1 C1 Ru1 -159.05(13) . . . . ?
C8 Si1 C1 Ru1 -123.57(13) . . . . ?
O1 C1 C2 C3 -25.7(3) . . . . ?
Ru1 C1 C2 C3 97.2(2) . . . . ?
Si1 C1 C2 C3 11.4(4) . . . . ?
O1 C1 C2 C7 151.15(19) . . . . ?
Ru1 C1 C2 C7 -85.9(2) . . . . ?
Si1 C1 C2 C7 -171.78(19) . . . . ?
C7 C2 C3 C4 1.9(4) . . . . ?
C1 C2 C3 C4 178.8(2) . . . . ?
C2 C3 C4 C5 -1.1(4) . . . . ?
C3 C4 C5 C6 -0.3(5) . . . . ?
C4 C5 C6 C7 0.9(5) . . . . ?
C3 C2 C7 C6 -1.4(4) . . . . ?
C1 C2 C7 C6 -178.4(2) . . . . ?
C5 C6 C7 C2 0.0(4) . . . . ?
O1 Si1 C8 Si2 160.48(9) . . . . ?
C1 Si1 C8 Si2 138.26(11) . . . . ?
Ru1 Si1 C8 Si2 48.34(15) . . . . ?
O1 Si1 C8 Si3 38.13(13) . . . . ?
C1 Si1 C8 Si3 15.9(2) . . . . ?
Ru1 Si1 C8 Si3 -74.01(13) . . . . ?
O1 Si1 C8 Si4 -80.38(11) . . . . ?
C1 Si1 C8 Si4 -102.60(14) . . . . ?
Ru1 Si1 C8 Si4 167.48(4) . . . . ?
C11 Si2 C8 Si1 41.10(14) . . . . ?
C9 Si2 C8 Si1 -77.42(13) . . . . ?
C10 Si2 C8 Si1 161.02(12) . . . . ?
C11 Si2 C8 Si3 163.57(11) . . . . ?
C9 Si2 C8 Si3 45.05(14) . . . . ?
C10 Si2 C8 Si3 -76.51(14) . . . . ?
C11 Si2 C8 Si4 -73.40(14) . . . . ?
C9 Si2 C8 Si4 168.08(11) . . . . ?
C10 Si2 C8 Si4 46.52(15) . . . . ?
C13 Si3 C8 Si1 47.83(15) . . . . ?
C14 Si3 C8 Si1 -72.45(14) . . . . ?
C12 Si3 C8 Si1 166.35(13) . . . . ?
C13 Si3 C8 Si2 -73.47(14) . . . . ?
C14 Si3 C8 Si2 166.25(12) . . . . ?
C12 Si3 C8 Si2 45.05(16) . . . . ?
C13 Si3 C8 Si4 162.71(11) . . . . ?
C14 Si3 C8 Si4 42.43(15) . . . . ?
C12 Si3 C8 Si4 -78.77(15) . . . . ?
C17 Si4 C8 Si1 40.76(14) . . . . ?
C15 Si4 C8 Si1 -78.16(14) . . . . ?
C16 Si4 C8 Si1 161.89(11) . . . . ?
C17 Si4 C8 Si2 158.20(12) . . . . ?
C15 Si4 C8 Si2 39.28(15) . . . . ?
C16 Si4 C8 Si2 -80.67(14) . . . . ?
C17 Si4 C8 Si3 -78.37(13) . . . . ?
C15 Si4 C8 Si3 162.71(12) . . . . ?
C16 Si4 C8 Si3 42.75(15) . . . . ?
C1 Ru1 C18 O2 126(2) . . . . ?
C20 Ru1 C18 O2 20(2) . . . . ?
C21 Ru1 C18 O2 -17(2) . . . . ?
C19 Ru1 C18 O2 35(2) . . . . ?
C22 Ru1 C18 O2 -43(2) . . . . ?
C23 Ru1 C18 O2 -21(3) . . . . ?
Si1 Ru1 C18 O2 -175(2) . . . . ?
C18 Ru1 C19 C23 -142.89(14) . . . . ?
C1 Ru1 C19 C23 127.55(13) . . . . ?
C20 Ru1 C19 C23 -118.35(18) . . . . ?
C21 Ru1 C19 C23 -79.44(13) . . . . ?
C22 Ru1 C19 C23 -37.85(12) . . . . ?
Si1 Ru1 C19 C23 69.54(13) . . . . ?
C18 Ru1 C19 C20 -24.54(18) . . . . ?
C1 Ru1 C19 C20 -114.10(13) . . . . ?
C21 Ru1 C19 C20 38.91(12) . . . . ?
C22 Ru1 C19 C20 80.50(13) . . . . ?
C23 Ru1 C19 C20 118.35(18) . . . . ?
Si1 Ru1 C19 C20 -172.11(10) . . . . ?
C18 Ru1 C19 C24 95.6(2) . . . . ?
C1 Ru1 C19 C24 6.0(2) . . . . ?
C20 Ru1 C19 C24 120.1(3) . . . . ?
C21 Ru1 C19 C24 159.0(2) . . . . ?
C22 Ru1 C19 C24 -159.4(2) . . . . ?
C23 Ru1 C19 C24 -121.5(3) . . . . ?
Si1 Ru1 C19 C24 -52.0(2) . . . . ?
C23 C19 C20 C21 -2.7(2) . . . . ?
C24 C19 C20 C21 172.32(19) . . . . ?
Ru1 C19 C20 C21 -64.55(14) . . . . ?
C23 C19 C20 C25 -171.0(2) . . . . ?
C24 C19 C20 C25 4.0(3) . . . . ?
Ru1 C19 C20 C25 127.1(2) . . . . ?
C23 C19 C20 Ru1 61.87(14) . . . . ?
C24 C19 C20 Ru1 -123.1(2) . . . . ?
C18 Ru1 C20 C19 162.47(13) . . . . ?
C1 Ru1 C20 C19 71.78(13) . . . . ?
C21 Ru1 C20 C19 -115.15(18) . . . . ?
C22 Ru1 C20 C19 -78.53(13) . . . . ?
C23 Ru1 C20 C19 -36.30(12) . . . . ?
Si1 Ru1 C20 C19 15.4(2) . . . . ?
C18 Ru1 C20 C21 -82.38(14) . . . . ?
C1 Ru1 C20 C21 -173.07(12) . . . . ?
C19 Ru1 C20 C21 115.15(18) . . . . ?
C22 Ru1 C20 C21 36.62(12) . . . . ?
C23 Ru1 C20 C21 78.85(13) . . . . ?
Si1 Ru1 C20 C21 130.58(12) . . . . ?
C18 Ru1 C20 C25 38.3(2) . . . . ?
C1 Ru1 C20 C25 -52.4(2) . . . . ?
C21 Ru1 C20 C25 120.7(3) . . . . ?
C19 Ru1 C20 C25 -124.2(3) . . . . ?
C22 Ru1 C20 C25 157.3(2) . . . . ?
C23 Ru1 C20 C25 -160.5(2) . . . . ?
Si1 Ru1 C20 C25 -108.7(2) . . . . ?
C19 C20 C21 C22 2.0(2) . . . . ?
C25 C20 C21 C22 170.5(2) . . . . ?
Ru1 C20 C21 C22 -63.54(14) . . . . ?
C19 C20 C21 C26 -173.7(2) . . . . ?
C25 C20 C21 C26 -5.1(3) . . . . ?
Ru1 C20 C21 C26 120.8(2) . . . . ?
C19 C20 C21 Ru1 65.50(14) . . . . ?
C25 C20 C21 Ru1 -125.9(2) . . . . ?
C18 Ru1 C21 C22 -140.75(14) . . . . ?
C1 Ru1 C21 C22 128.56(14) . . . . ?
C20 Ru1 C21 C22 117.37(18) . . . . ?
C19 Ru1 C21 C22 79.09(13) . . . . ?
C23 Ru1 C21 C22 37.52(12) . . . . ?
Si1 Ru1 C21 C22 -13.2(2) . . . . ?
C18 Ru1 C21 C20 101.88(14) . . . . ?
C1 Ru1 C21 C20 11.19(19) . . . . ?
C19 Ru1 C21 C20 -38.28(12) . . . . ?
C22 Ru1 C21 C20 -117.37(18) . . . . ?
C23 Ru1 C21 C20 -79.85(13) . . . . ?
Si1 Ru1 C21 C20 -130.56(13) . . . . ?
C18 Ru1 C21 C26 -18.4(2) . . . . ?
C1 Ru1 C21 C26 -109.1(2) . . . . ?
C20 Ru1 C21 C26 -120.3(3) . . . . ?
C19 Ru1 C21 C26 -158.6(2) . . . . ?
C22 Ru1 C21 C26 122.3(3) . . . . ?
C23 Ru1 C21 C26 159.8(2) . . . . ?
Si1 Ru1 C21 C26 109.1(2) . . . . ?
C20 C21 C22 C23 -0.5(2) . . . . ?
C26 C21 C22 C23 175.1(2) . . . . ?
Ru1 C21 C22 C23 -62.35(14) . . . . ?
C20 C21 C22 C27 -172.6(2) . . . . ?
C26 C21 C22 C27 3.1(3) . . . . ?
Ru1 C21 C22 C27 125.6(2) . . . . ?
C20 C21 C22 Ru1 61.84(14) . . . . ?
C26 C21 C22 Ru1 -122.5(2) . . . . ?
C18 Ru1 C22 C21 46.87(16) . . . . ?
C1 Ru1 C22 C21 -110.59(17) . . . . ?
C20 Ru1 C22 C21 -37.91(13) . . . . ?
C19 Ru1 C22 C21 -80.22(13) . . . . ?
C23 Ru1 C22 C21 -117.36(18) . . . . ?
Si1 Ru1 C22 C21 173.21(11) . . . . ?
C18 Ru1 C22 C23 164.23(13) . . . . ?
C1 Ru1 C22 C23 6.8(2) . . . . ?
C20 Ru1 C22 C23 79.45(13) . . . . ?
C21 Ru1 C22 C23 117.36(18) . . . . ?
C19 Ru1 C22 C23 37.15(12) . . . . ?
Si1 Ru1 C22 C23 -69.42(13) . . . . ?
C18 Ru1 C22 C27 -73.6(2) . . . . ?
C1 Ru1 C22 C27 129.0(2) . . . . ?
C20 Ru1 C22 C27 -158.4(2) . . . . ?
C21 Ru1 C22 C27 -120.5(3) . . . . ?
C19 Ru1 C22 C27 159.3(2) . . . . ?
C23 Ru1 C22 C27 122.2(3) . . . . ?
Si1 Ru1 C22 C27 52.8(2) . . . . ?
C20 C19 C23 C22 2.4(2) . . . . ?
C24 C19 C23 C22 -172.64(19) . . . . ?
Ru1 C19 C23 C22 62.69(14) . . . . ?
C20 C19 C23 C28 174.3(2) . . . . ?
C24 C19 C23 C28 -0.7(3) . . . . ?
Ru1 C19 C23 C28 -125.4(2) . . . . ?
C20 C19 C23 Ru1 -60.32(14) . . . . ?
C24 C19 C23 Ru1 124.7(2) . . . . ?
C21 C22 C23 C19 -1.1(2) . . . . ?
C27 C22 C23 C19 170.8(2) . . . . ?
Ru1 C22 C23 C19 -62.89(14) . . . . ?
C21 C22 C23 C28 -173.1(2) . . . . ?
C27 C22 C23 C28 -1.1(3) . . . . ?
Ru1 C22 C23 C28 125.2(2) . . . . ?
C21 C22 C23 Ru1 61.74(14) . . . . ?
C27 C22 C23 Ru1 -126.3(2) . . . . ?
C18 Ru1 C23 C19 83.9(2) . . . . ?
C1 Ru1 C23 C19 -59.57(14) . . . . ?
C20 Ru1 C23 C19 36.96(12) . . . . ?
C21 Ru1 C23 C19 79.95(13) . . . . ?
C22 Ru1 C23 C19 116.76(18) . . . . ?
Si1 Ru1 C23 C19 -121.38(11) . . . . ?
C18 Ru1 C23 C22 -32.8(3) . . . . ?
C1 Ru1 C23 C22 -176.33(12) . . . . ?
C20 Ru1 C23 C22 -79.80(13) . . . . ?
C21 Ru1 C23 C22 -36.81(12) . . . . ?
C19 Ru1 C23 C22 -116.76(18) . . . . ?
Si1 Ru1 C23 C22 121.86(11) . . . . ?
C18 Ru1 C23 C28 -154.0(2) . . . . ?
C1 Ru1 C23 C28 62.5(2) . . . . ?
C20 Ru1 C23 C28 159.0(2) . . . . ?
C21 Ru1 C23 C28 -158.0(2) . . . . ?
C19 Ru1 C23 C28 122.1(3) . . . . ?
C22 Ru1 C23 C28 -121.2(3) . . . . ?
Si1 Ru1 C23 C28 0.7(2) . . . . ?
